data_7011095
loop_
_publ_author_name
'Michael I. Bruce'
'Ben C. Hall'
'Brian W. Skelton'
'Mark E. Smith'
'Allan H. White'

_publ_section_title
;
 Some molecular rods: gold(I) complexes of 1,3-diynes. Crystal
 structures of Au(CCCCH)(PPh3) and
 {Cu3(\m-dppm)3}(\m3-I)(\m3-CCCCAuCCCCH)
;
_journal_issue 6
_journal_name_full 'J. Chem. Soc., Dalton Trans.'
_journal_page_first 995
_journal_page_last 1001
_journal_paper_doi 10.1039/b107446f
_journal_year 2002
_chemical_formula_sum 'C25.22 H19.93 Au I0.07 P'
_chemical_formula_weight 559.83
_space_group_IT_number 14
_symmetry_cell_setting monoclinic
_symmetry_space_group_name_Hall '-P 2yn'
_symmetry_space_group_name_H-M 'P 1 21/n 1'
_audit_creation_date 00-09-14
_audit_creation_method Xtal3.6
_cell_angle_alpha 90.00000
_cell_angle_beta 90.2420(10)
_cell_angle_gamma 90.00000
_cell_formula_units_Z 8
_cell_length_a 9.9695(5)
_cell_length_b 27.8190(10)
_cell_length_c 15.4860(7)
_cell_measurement_reflns_used 7702
_cell_measurement_temperature 150
_cell_measurement_theta_max 24.4
_cell_measurement_theta_min 3.2
_cell_volume 4294.9(3)
_computing_cell_refinement 'Siemens SAINT (Siemens, 1995)'
_computing_data_collection 'Siemens SMART (Siemens, 1995)'
_computing_data_reduction 'xtal ADDREF SORTRF'
_computing_molecular_graphics xtal
_computing_publication_material 'xtal BONDLA CIFIO'
_computing_structure_refinement 'xtal CRYLSQ'
_computing_structure_solution xtal
_diffrn_ambient_temperature 150
_diffrn_measurement_device_type
;
Bruker SMART CCD diffractometer
;
_diffrn_measurement_method '\w scans'
_diffrn_radiation_detector 'CCD area detector'
_diffrn_radiation_monochromator graphite
_diffrn_radiation_source 'sealed tube'
_diffrn_radiation_type 'Mo K\a'
_diffrn_radiation_wavelength .71073
_diffrn_reflns_av_R_equivalents .043
_diffrn_reflns_av_sigmaI/netI .081
_diffrn_reflns_limit_h_max 15
_diffrn_reflns_limit_h_min -15
_diffrn_reflns_limit_k_max 43
_diffrn_reflns_limit_k_min 0
_diffrn_reflns_limit_l_max 24
_diffrn_reflns_limit_l_min 0
_diffrn_reflns_number 58585
_diffrn_reflns_theta_max 34.14
_diffrn_reflns_theta_min 1.97
_diffrn_standards_decay_% 0
_exptl_absorpt_coefficient_mu 7.032
_exptl_absorpt_correction_T_max .70
_exptl_absorpt_correction_T_min .34
_exptl_absorpt_correction_type multi-scan
_exptl_absorpt_process_details
;
SADABS, Sheldrick, 1996
;
_exptl_crystal_colour colourless
_exptl_crystal_density_diffrn 1.732
_exptl_crystal_description bar
_exptl_crystal_F_000 2151.68
_exptl_crystal_size_max .35
_exptl_crystal_size_mid .13
_exptl_crystal_size_min .13
_refine_diff_density_max 2.558
_refine_diff_density_min -2.42
_refine_ls_goodness_of_fit_all 1.184
_refine_ls_goodness_of_fit_ref 1.268
_refine_ls_hydrogen_treatment noref
_refine_ls_matrix_type atomblock
_refine_ls_number_constraints 0
_refine_ls_number_parameters 553
_refine_ls_number_reflns 12380
_refine_ls_number_restraints 0
_refine_ls_R_factor_all .066
_refine_ls_R_factor_gt .04
_refine_ls_shift/su_max .074
_refine_ls_shift/su_mean .003
_refine_ls_structure_factor_coef F
_refine_ls_weighting_scheme calc
_refine_ls_wR_factor_all .052
_refine_ls_wR_factor_ref .048
_reflns_d_resolution_high .633
_reflns_d_resolution_low 10.327
_reflns_Friedel_coverage 0
_reflns_limit_h_max 15
_reflns_limit_h_min 0
_reflns_limit_k_max 43
_reflns_limit_k_min 0
_reflns_limit_l_max 24
_reflns_limit_l_min -23
_reflns_number_gt 12380
_reflns_number_total 16831
_reflns_threshold_expression 'F    > 4.00 sig(F   )'
_cod_data_source_file b107446f.txt
_cod_data_source_block br754
_cod_original_sg_symbol_Hall -p_2yn
_cod_original_sg_symbol_H-M P_1_21/n_1
_cod_original_formula_sum 'C25.22 H19.93 Au1 I.07 P1'
_cod_database_code 7011095

loop_
_symmetry_equiv_pos_as_xyz
+x,+y,+z
1/2-x,1/2+y,1/2-z
-x,-y,-z
1/2+x,1/2-y,1/2+z

loop_
_atom_site_label
_atom_site_fract_x
_atom_site_fract_y
_atom_site_fract_z
_atom_site_U_iso_or_equiv
_atom_site_adp_type
_atom_site_calc_flag
_atom_site_calc_attached_atom
_atom_site_occupancy
_atom_site_disorder_assembly
_atom_site_disorder_group
Au1 .302407(17) .118926(6) .017467(10) .02857(9) Uani ? ? 1.00000 ? ?
Au2 .705120(18) .613630(7) .999383(11) .03298(9) Uani ? ? 1.00000 ? ?
I1 .4695(10) .0806(4) -.0896(8) .069(7) Uani ? ? .0430(17) ? ?
I2 .5212(4) .57591(16) .8946(3) .054(3) Uani ? ? .0969(15) ? ?
C11 .4359(5) .09548(18) -.0690(3) .032(2) Uani ? ? .9570(17) ? ?
C12 .5083(5) .08619(18) -.1288(3) .033(2) Uani ? ? .9570(17) ? ?
C13 .5927(5) .07748(19) -.1973(3) .036(3) Uani ? ? .9570(17) ? ?
C14 .6686(6) .0708(2) -.2552(4) .051(3) Uani ? ? .9570(17) ? ?
P1 .14246(11) .15191(4) .10360(7) .0259(5) Uani ? ? 1.00000 ? ?
C111 .1050(4) .11811(16) .2006(3) .026(2) Uani ? ? 1.00000 ? ?
C112 .1064(5) .1383(2) .2831(3) .037(3) Uani ? ? 1.00000 ? ?
C113 .0846(5) .1087(2) .3552(3) .046(3) Uani ? ? 1.00000 ? ?
C114 .0611(5) .0604(2) .3450(3) .043(3) Uani ? ? 1.00000 ? ?
C115 .0600(5) .0408(2) .2640(3) .040(3) Uani ? ? 1.00000 ? ?
C116 .0824(4) .06898(17) .1917(3) .032(2) Uani ? ? 1.00000 ? ?
C121 .1870(4) .21251(16) .1374(3) .029(2) Uani ? ? 1.00000 ? ?
C122 .0927(5) .24937(17) .1441(4) .040(3) Uani ? ? 1.00000 ? ?
C123 .1331(6) .29476(19) .1680(3) .045(3) Uani ? ? 1.00000 ? ?
C124 .2666(6) .30439(18) .1854(3) .045(3) Uani ? ? 1.00000 ? ?
C125 .3593(6) .2685(2) .1786(4) .047(3) Uani ? ? 1.00000 ? ?
C126 .3214(5) .2222(2) .1543(3) .040(3) Uani ? ? 1.00000 ? ?
C131 -.0160(5) .15720(16) .0463(3) .034(2) Uani ? ? 1.00000 ? ?
C132 -.1377(5) .1520(2) .0850(3) .041(3) Uani ? ? 1.00000 ? ?
C133 -.2532(5) .1550(2) .0342(4) .054(3) Uani ? ? 1.00000 ? ?
C134 -.2492(6) .1635(2) -.0514(4) .058(4) Uani ? ? 1.00000 ? ?
C135 -.1275(6) .1695(2) -.0906(4) .059(4) Uani ? ? 1.00000 ? ?
C136 -.0090(6) .1661(2) -.0428(3) .049(3) Uani ? ? 1.00000 ? ?
C21 .5720(5) .5945(2) .9115(3) .040(3) Uani ? ? .9031(15) ? ?
C22 .4902(5) .5882(2) .8533(3) .042(3) Uani ? ? .9031(15) ? ?
C23 .3949(6) .5834(3) .7895(4) .050(3) Uani ? ? .9031(15) ? ?
C24 .3078(7) .5805(3) .7372(5) .076(5) Uani ? ? .9031(15) ? ?
P2 .85241(11) .64553(4) 1.09608(7) .0265(5) Uani ? ? 1.00000 ? ?
C211 .8911(4) .60807(15) 1.1892(3) .025(2) Uani ? ? 1.00000 ? ?
C212 1.0209(4) .60046(17) 1.2193(3) .031(2) Uani ? ? 1.00000 ? ?
C213 1.0427(4) .57049(19) 1.2895(3) .036(2) Uani ? ? 1.00000 ? ?
C214 .9358(5) .54799(18) 1.3299(3) .036(2) Uani ? ? 1.00000 ? ?
C215 .8058(5) .5558(2) 1.2998(3) .042(3) Uani ? ? 1.00000 ? ?
C216 .7841(4) .58474(17) 1.2294(3) .033(2) Uani ? ? 1.00000 ? ?
C221 1.0121(4) .66007(16) 1.0482(3) .030(2) Uani ? ? 1.00000 ? ?
C222 1.0890(5) .69943(18) 1.0736(4) .044(3) Uani ? ? 1.00000 ? ?
C223 1.2143(5) .7078(2) 1.0344(4) .057(4) Uani ? ? 1.00000 ? ?
C224 1.2581(6) .6773(2) .9721(4) .055(3) Uani ? ? 1.00000 ? ?
C225 1.1863(6) .6394(2) .9459(3) .055(3) Uani ? ? 1.00000 ? ?
C226 1.0632(5) .6302(2) .9832(3) .043(3) Uani ? ? 1.00000 ? ?
C231 .7870(4) .70128(17) 1.1387(3) .034(2) Uani ? ? 1.00000 ? ?
C232 .8094(5) .7158(2) 1.2238(4) .049(3) Uani ? ? 1.00000 ? ?
C233 .7551(7) .7597(2) 1.2518(5) .065(4) Uani ? ? 1.00000 ? ?
C234 .6802(6) .7876(2) 1.1968(5) .066(4) Uani ? ? 1.00000 ? ?
C235 .6573(7) .7740(2) 1.1135(4) .062(4) Uani ? ? 1.00000 ? ?
C236 .7109(6) .7305(2) 1.0843(4) .049(3) Uani ? ? 1.00000 ? ?
C101 .0890(10) -.0079(4) .0060(6) .036(5) Uani ? ? .50000 ? ?
C1011 .2002(18) -.0220(4) .0328(9) .086(10) Uani ? ? .50000 ? ?
C102 .0449(14) .0269(4) -.0513(7) .058(7) Uani ? ? .50000 ? ?
C103 -.0643(11) .0432(4) -.0760(7) .046(6) Uani ? ? .50000 ? ?
C104 -.1995(19) .0271(6) -.0304(10) .095(12) Uani ? ? .50000 ? ?
C105 -.1540(11) -.0096(4) .0276(8) .054(7) Uani ? ? .50000 ? ?
C106 -.0449(14) -.0269(4) .0513(7) .058(7) Uani ? ? .50000 ? ?
C201 .1329(7) .5048(2) -.0265(4) .064(4) Uani ? ? 1.00000 ? ?
C2011 .2579(11) .5089(4) -.0494(8) .049(6) Uani ? ? .50000 ? ?
C202 .1026(8) .5036(2) .0600(4) .069(4) Uani ? ? 1.00000 ? ?
C203 -.0282(8) .4991(2) .0865(4) .066(4) Uani ? ? 1.00000 ? ?
H14 .73041 .06565 -.30239 .08200 Uiso ? ? .9570(17) ? ?
H112 .12360 .17240 .29026 .04800 Uiso ? ? 1.00000 ? ?
H113 .08213 .12317 .41139 .05600 Uiso ? ? 1.00000 ? ?
H114 .04680 .04084 .39518 .05400 Uiso ? ? 1.00000 ? ?
H115 .04598 .00647 .25769 .05100 Uiso ? ? 1.00000 ? ?
H116 .08158 .05484 .13485 .04100 Uiso ? ? 1.00000 ? ?
H122 -.00045 .24266 .13198 .05100 Uiso ? ? 1.00000 ? ?
H123 .06807 .32032 .17125 .05600 Uiso ? ? 1.00000 ? ?
H124 .29423 .33596 .20231 .05700 Uiso ? ? 1.00000 ? ?
H125 .45228 .27501 .19033 .05800 Uiso ? ? 1.00000 ? ?
H126 .38697 .19687 .15100 .04900 Uiso ? ? 1.00000 ? ?
H132 -.14491 .14682 .14611 .04900 Uiso ? ? 1.00000 ? ?
H133 -.33995 .15129 .06153 .06600 Uiso ? ? 1.00000 ? ?
H134 -.33187 .16533 -.08387 .07600 Uiso ? ? 1.00000 ? ?
H135 -.12320 .17666 -.15181 .07300 Uiso ? ? 1.00000 ? ?
H136 .07695 .16948 -.07080 .06200 Uiso ? ? 1.00000 ? ?
H24 .23671 .57858 .69417 .12300 Uiso ? ? .9031(15) ? ?
H212 1.09484 .61599 1.19069 .03900 Uiso ? ? 1.00000 ? ?
H213 1.13327 .56553 1.30983 .04500 Uiso ? ? 1.00000 ? ?
H214 .95150 .52687 1.37848 .04600 Uiso ? ? 1.00000 ? ?
H215 .73149 .54025 1.32763 .05200 Uiso ? ? 1.00000 ? ?
H216 .69477 .58936 1.20729 .04100 Uiso ? ? 1.00000 ? ?
H222 1.05670 .72019 1.11863 .05500 Uiso ? ? 1.00000 ? ?
H223 1.26873 .73477 1.05329 .07200 Uiso ? ? 1.00000 ? ?
H224 1.34500 .68372 .94648 .07000 Uiso ? ? 1.00000 ? ?
H225 1.22122 .61865 .90184 .06700 Uiso ? ? 1.00000 ? ?
H226 1.00981 .60324 .96386 .05600 Uiso ? ? 1.00000 ? ?
H232 .86126 .69544 1.26223 .06100 Uiso ? ? 1.00000 ? ?
H233 .77185 .76957 1.31115 .08100 Uiso ? ? 1.00000 ? ?
H234 .64469 .81774 1.21740 .08100 Uiso ? ? 1.00000 ? ?
H235 .60385 .79337 1.07467 .08100 Uiso ? ? 1.00000 ? ?
H236 .69441 .72016 1.02558 .06200 Uiso ? ? 1.00000 ? ?
H1011a .27881 -.00750 .00564 .10900 Uiso ? ? .50000 ? ?
H1011b .21360 -.05738 .01747 .10900 Uiso ? ? .50000 ? ?
H1011c .21325 -.02067 .09295 .10900 Uiso ? ? .50000 ? ?
H102 .11934 .04210 -.08126 .07200 Uiso ? ? .50000 ? ?
H103 -.06675 .06717 -.12082 .10000 Uiso ? ? .50000 ? ?
H104 -.29676 .03366 -.04387 .12000 Uiso ? ? .50000 ? ?
H105 -.22824 -.02414 .05992 .06000 Uiso ? ? .50000 ? ?
H106 -.04319 -.05066 .09642 .05900 Uiso ? ? .50000 ? ?
H2011a .26310 .50859 -.11190 .06800 Uiso ? ? .50000 ? ?
H2011b .30918 .48137 -.02926 .06800 Uiso ? ? .50000 ? ?
H2011c .29844 .53702 -.02845 .06800 Uiso ? ? .50000 ? ?
H201 .22429 .50805 -.04596 .08300 Uiso ? ? .50000 ? ?
H202 .17154 .50586 .10324 .09000 Uiso ? ? 1.00000 ? ?
H203 -.04808 .49781 .14763 .08100 Uiso ? ? 1.00000 ? ?

loop_
_atom_site_aniso_label
_atom_site_aniso_U_11
_atom_site_aniso_U_22
_atom_site_aniso_U_33
_atom_site_aniso_U_12
_atom_site_aniso_U_13
_atom_site_aniso_U_23
Au1 .02947(9) .03183(9) .02443(8) -.00139(7) .00468(6) -.00145(6)
Au2 .03132(9) .04516(11) .02244(8) .00058(8) -.00203(6) -.00371(7)
I1 .047(6) .062(7) .098(9) -.014(5) .024(5) -.032(6)
I2 .041(2) .063(3) .057(3) .0054(18) .0061(17) -.023(2)
C11 .034(2) .039(3) .025(2) -.011(2) .0000(17) -.0021(19)
C12 .027(2) .037(3) .035(2) -.0082(19) .0048(18) -.004(2)
C13 .032(2) .040(3) .036(2) -.007(2) .005(2) -.007(2)
C14 .049(3) .062(4) .043(3) -.009(3) .018(3) -.011(3)
P1 .0247(5) .0307(6) .0223(5) -.0021(4) .0011(4) -.0023(4)
C111 .0187(17) .035(2) .0242(18) .0027(16) -.0003(13) .0005(17)
C112 .032(2) .053(3) .027(2) -.011(2) .0014(18) -.006(2)
C113 .033(2) .082(4) .022(2) -.013(2) .0003(17) .003(2)
C114 .024(2) .071(4) .035(2) -.003(2) -.0010(18) .019(2)
C115 .028(2) .043(3) .050(3) .006(2) .006(2) .011(2)
C116 .029(2) .035(3) .033(2) .0013(18) .0026(17) .0004(18)
C121 .031(2) .031(2) .024(2) -.0020(17) .0010(16) .0002(16)
C122 .035(3) .037(3) .048(3) .006(2) -.005(2) -.004(2)
C123 .057(3) .033(3) .046(3) .003(2) -.007(2) -.003(2)
C124 .071(4) .033(3) .030(2) -.013(2) -.006(2) .001(2)
C125 .043(3) .049(3) .047(3) -.015(3) -.007(2) -.003(3)
C126 .033(2) .045(3) .041(3) -.002(2) -.005(2) -.005(2)
C131 .040(2) .029(2) .031(2) -.0009(19) -.0118(18) -.0034(18)
C132 .034(2) .046(3) .042(3) -.008(2) -.008(2) .005(2)
C133 .028(3) .049(3) .083(4) -.010(2) -.019(3) .008(3)
C134 .065(4) .036(3) .072(4) -.006(3) -.048(3) -.002(3)
C135 .066(4) .062(4) .049(3) .004(3) -.033(3) .003(3)
C136 .054(3) .062(4) .033(3) -.004(3) -.012(2) .005(2)
C21 .028(3) .058(4) .034(3) -.005(2) .007(2) -.015(2)
C22 .032(3) .065(4) .027(2) .011(3) .004(2) -.007(2)
C23 .034(3) .083(5) .033(3) .019(3) -.005(2) -.027(3)
C24 .052(4) .121(7) .055(4) .035(4) -.019(3) -.044(4)
P2 .0267(5) .0297(6) .0232(5) .0020(4) .0021(4) -.0012(4)
C211 .0217(18) .030(2) .0236(18) -.0019(15) .0017(14) -.0044(15)
C212 .026(2) .038(2) .030(2) -.0059(18) -.0009(16) -.0018(18)
C213 .026(2) .048(3) .034(2) .003(2) -.0082(17) -.000(2)
C214 .035(2) .041(3) .030(2) .005(2) -.0012(18) .008(2)
C215 .029(2) .056(3) .039(3) -.006(2) .003(2) .014(2)
C216 .021(2) .040(3) .036(2) -.0006(18) .0030(16) .006(2)
C221 .028(2) .033(2) .028(2) .0098(17) .0061(16) .0054(17)
C222 .036(3) .034(3) .061(3) -.000(2) .020(2) .003(2)
C223 .037(3) .044(3) .090(5) -.001(2) .018(3) .020(3)
C224 .046(3) .061(4) .059(3) .024(3) .027(3) .032(3)
C225 .046(3) .078(4) .040(3) .033(3) .020(2) .009(3)
C226 .048(3) .048(3) .033(2) .022(2) .003(2) -.006(2)
C231 .028(2) .035(3) .039(2) -.0011(18) .0116(18) -.004(2)
C232 .038(3) .053(3) .056(3) .003(2) .001(2) -.024(3)
C233 .057(4) .064(4) .075(4) -.003(3) .018(3) -.037(3)
C234 .049(4) .035(3) .115(6) .003(3) .038(4) -.009(3)
C235 .070(4) .032(3) .084(5) .013(3) .036(4) .014(3)
C236 .058(4) .041(3) .048(3) .015(3) .019(3) .013(2)
C101 .047(6) .033(5) .028(4) .003(4) .008(4) -.005(4)
C1011 .170(16) .033(7) .054(8) .044(8) -.003(9) -.019(6)
C102 .101(10) .031(6) .041(6) -.011(6) -.002(6) -.005(5)
C103 .050(6) .036(6) .052(6) -.007(5) -.012(5) -.007(5)
C104 .144(16) .074(11) .067(10) -.021(10) -.045(10) -.008(8)
C105 .044(6) .054(7) .063(7) -.017(5) .022(5) -.033(6)
C106 .101(10) .031(6) .041(6) -.011(6) -.002(6) -.005(5)
C201 .098(5) .033(3) .061(4) .011(3) -.020(4) -.006(3)
C2011 .040(6) .046(6) .061(7) -.008(5) .003(5) .011(5)
C202 .113(6) .043(4) .052(4) .019(4) -.032(4) -.008(3)
C203 .115(6) .042(3) .043(3) .015(3) -.025(3) -.012(3)

loop_
_atom_type_symbol
_atom_type_description
_atom_type_oxidation_number
_atom_type_number_in_cell
_atom_type_scat_dispersion_real
_atom_type_scat_dispersion_imag
_atom_type_scat_source
C ? 0 201.76 .002 .002 'Int Tables Vol IV Tables 2.2B and 2.3.1'
H ? 0 159.44 0 0 'Int Tables Vol IV Tables 2.2B and 2.3.1'
Au ? 0 8 -2.688 8.798 'Int Tables Vol IV Tables 2.2B and 2.3.1'
I ? 0 .56 -.726 1.812 'Int Tables Vol IV Tables 2.2B and 2.3.1'
P ? 0 8 .09 .095 'Int Tables Vol IV Tables 2.2B and 2.3.1'

loop_
_diffrn_attenuator_code
_diffrn_attenuator_scale
? ?

loop_
_geom_angle_atom_site_label_1
_geom_angle_atom_site_label_2
_geom_angle_atom_site_label_3
_geom_angle_site_symmetry_1
_geom_angle_site_symmetry_2
_geom_angle_site_symmetry_3
_geom_angle
_geom_angle_publ_flag
I1 Au1 C11 . . . 5.3(3) ?
I1 Au1 P1 . . . 175.5(3) ?
C11 Au1 P1 . . . 173.20(14) ?
I2 Au2 C21 . . . 8.5(2) ?
I2 Au2 P2 . . . 176.24(9) ?
C21 Au2 P2 . . . 172.73(18) ?
Au1 I1 C11 . . . 17.5(9) ?
Au1 I1 C12 . . . 141.4(11) ?
Au1 I1 C13 . . . 156.5(6) ?
C11 I1 C12 . . . 124.5(18) ?
C11 I1 C13 . . . 139.6(14) ?
C12 I1 C13 . . . 15.1(7) ?
Au2 I2 C21 . . . 22.3(5) ?
Au2 I2 C22 . . . 126.3(6) ?
Au2 I2 C23 . . . 149.1(3) ?
C21 I2 C22 . . . 104.0(8) ?
C21 I2 C23 . . . 126.9(6) ?
C22 I2 C23 . . . 23.0(5) ?
Au1 C11 I1 . . . 157.2(12) ?
Au1 C11 C12 . . . 170.6(4) ?
I1 C11 C12 . . . 30.3(11) ?
I1 C12 C11 . . . 25.2(9) ?
I1 C12 C13 . . . 156.9(10) ?
C11 C12 C13 . . . 177.7(5) ?
I1 C13 C12 . . . 8.0(4) ?
I1 C13 C14 . . . 172.5(6) ?
C12 C13 C14 . . . 178.0(6) ?
C13 C14 H14 . . . 179.6 ?
Au1 P1 C111 . . . 115.08(14) ?
Au1 P1 C121 . . . 111.80(14) ?
Au1 P1 C131 . . . 110.93(15) ?
C111 P1 C121 . . . 107.0(2) ?
C111 P1 C131 . . . 105.4(2) ?
C121 P1 C131 . . . 106.0(2) ?
P1 C111 C112 . . . 123.3(4) ?
P1 C111 C116 . . . 117.4(3) ?
C112 C111 C116 . . . 119.2(4) ?
C111 C112 C113 . . . 119.3(5) ?
C111 C112 H112 . . . 120.0 ?
C113 C112 H112 . . . 120.7 ?
C112 C113 C114 . . . 120.6(5) ?
C112 C113 H113 . . . 118.6 ?
C114 C113 H113 . . . 120.7 ?
C113 C114 C115 . . . 119.7(5) ?
C113 C114 H114 . . . 119.2 ?
C115 C114 H114 . . . 121.1 ?
C114 C115 C116 . . . 121.0(5) ?
C114 C115 H115 . . . 119.0 ?
C116 C115 H115 . . . 119.9 ?
C111 C116 C115 . . . 120.1(4) ?
C111 C116 H116 . . . 119.5 ?
C115 C116 H116 . . . 120.4 ?
P1 C121 C122 . . . 122.6(3) ?
P1 C121 C126 . . . 117.9(4) ?
C122 C121 C126 . . . 119.5(4) ?
C121 C122 C123 . . . 119.8(5) ?
C121 C122 H122 . . . 119.5 ?
C123 C122 H122 . . . 120.7 ?
C122 C123 C124 . . . 120.7(5) ?
C122 C123 H123 . . . 119.6 ?
C124 C123 H123 . . . 119.6 ?
C123 C124 C125 . . . 119.6(5) ?
C123 C124 H124 . . . 120.5 ?
C125 C124 H124 . . . 119.9 ?
C124 C125 C126 . . . 120.9(5) ?
C124 C125 H125 . . . 120.1 ?
C126 C125 H125 . . . 119.0 ?
C121 C126 C125 . . . 119.4(5) ?
C121 C126 H126 . . . 120.1 ?
C125 C126 H126 . . . 120.5 ?
P1 C131 C132 . . . 123.5(4) ?
P1 C131 C136 . . . 116.6(4) ?
C132 C131 C136 . . . 119.9(5) ?
C131 C132 C133 . . . 118.8(5) ?
C131 C132 H132 . . . 121.3 ?
C133 C132 H132 . . . 119.9 ?
C132 C133 C134 . . . 122.5(5) ?
C132 C133 H133 . . . 118.9 ?
C134 C133 H133 . . . 118.6 ?
C133 C134 C135 . . . 119.2(6) ?
C133 C134 H134 . . . 119.5 ?
C135 C134 H134 . . . 121.3 ?
C134 C135 C136 . . . 120.5(5) ?
C134 C135 H135 . . . 120.1 ?
C136 C135 H135 . . . 119.4 ?
C131 C136 C135 . . . 119.2(5) ?
C131 C136 H136 . . . 120.4 ?
C135 C136 H136 . . . 120.4 ?
Au2 C21 I2 . . . 149.2(7) ?
Au2 C21 C22 . . . 172.2(6) ?
I2 C21 C22 . . . 38.6(5) ?
I2 C22 C21 . . . 37.5(5) ?
I2 C22 C23 . . . 144.1(8) ?
C21 C22 C23 . . . 176.9(7) ?
I2 C23 C22 . . . 12.9(3) ?
I2 C23 C24 . . . 166.6(6) ?
C22 C23 C24 . . . 176.5(7) ?
C23 C24 H24 . . . 179.2(10) ?
Au2 P2 C211 . . . 115.64(14) ?
Au2 P2 C221 . . . 112.66(15) ?
Au2 P2 C231 . . . 110.02(15) ?
C211 P2 C221 . . . 105.6(2) ?
C211 P2 C231 . . . 106.1(2) ?
C221 P2 C231 . . . 106.1(2) ?
P2 C211 C212 . . . 123.2(3) ?
P2 C211 C216 . . . 117.4(3) ?
C212 C211 C216 . . . 119.4(4) ?
C211 C212 C213 . . . 119.9(4) ?
C211 C212 H212 . . . 119.3 ?
C213 C212 H212 . . . 120.8 ?
C212 C213 C214 . . . 120.5(4) ?
C212 C213 H213 . . . 119.0 ?
C214 C213 H213 . . . 120.5 ?
C213 C214 C215 . . . 119.6(4) ?
C213 C214 H214 . . . 120.2 ?
C215 C214 H214 . . . 120.2 ?
C214 C215 C216 . . . 120.0(4) ?
C214 C215 H215 . . . 119.9 ?
C216 C215 H215 . . . 120.0 ?
C211 C216 C215 . . . 120.6(4) ?
C211 C216 H216 . . . 119.1 ?
C215 C216 H216 . . . 120.3 ?
P2 C221 C222 . . . 123.1(4) ?
P2 C221 C226 . . . 119.1(4) ?
C222 C221 C226 . . . 117.9(4) ?
C221 C222 C223 . . . 119.7(5) ?
C221 C222 H222 . . . 119.5 ?
C223 C222 H222 . . . 120.9 ?
C222 C223 C224 . . . 119.5(5) ?
C222 C223 H223 . . . 119.5 ?
C224 C223 H223 . . . 121.1 ?
C223 C224 C225 . . . 122.3(5) ?
C223 C224 H224 . . . 117.8 ?
C225 C224 H224 . . . 119.8 ?
C224 C225 C226 . . . 119.6(5) ?
C224 C225 H225 . . . 119.6 ?
C226 C225 H225 . . . 120.8 ?
C221 C226 C225 . . . 121.1(5) ?
C221 C226 H226 . . . 118.7 ?
C225 C226 H226 . . . 120.2 ?
P2 C231 C232 . . . 122.5(4) ?
P2 C231 C236 . . . 118.4(4) ?
C232 C231 C236 . . . 119.1(5) ?
C231 C232 C233 . . . 118.9(5) ?
C231 C232 H232 . . . 119.5 ?
C233 C232 H232 . . . 121.6 ?
C232 C233 C234 . . . 120.7(7) ?
C232 C233 H233 . . . 118.2 ?
C234 C233 H233 . . . 121.1 ?
C233 C234 C235 . . . 121.2(6) ?
C233 C234 H234 . . . 119.1 ?
C235 C234 H234 . . . 119.7 ?
C234 C235 C236 . . . 119.0(6) ?
C234 C235 H235 . . . 121.5 ?
C236 C235 H235 . . . 119.5 ?
C231 C236 C235 . . . 121.1(5) ?
C231 C236 H236 . . . 119.0 ?
C235 C236 H236 . . . 119.9 ?
C1011 C101 C102 . . . 135.6(12) ?
C1011 C101 C106 . . . 119.5(10) ?
C102 C101 C106 . . . 104.4(9) ?
C101 C1011 H1011a . . . 116.1(12) ?
C101 C1011 H1011b . . . 110.1(14) ?
C101 C1011 H1011c . . . 115.8(15) ?
H1011a C1011 H1011b . . . 101.1(14) ?
H1011a C1011 H1011c . . . 107.5(16) ?
H1011b C1011 H1011c . . . 104.6(12) ?
C101 C102 C103 . . . 137.0(13) ?
C101 C102 H102 . . . 111.7(12) ?
C103 C102 H102 . . . 111.3(11) ?
C102 C103 C104 . . . 120.3(11) ?
C102 C103 H103 . . . 119.8(12) ?
C104 C103 H103 . . . 119.9(11) ?
C103 C104 C105 . . . 102.4(13) ?
C103 C104 H104 . . . 132.3(14) ?
C105 C104 H104 . . . 124.1(15) ?
C104 C105 C106 . . . 137.2(13) ?
C104 C105 H105 . . . 112.1(12) ?
C101 C106 C105 . . . 118.3(10) ?
C101 C106 H106 . . . 122.2(12) ?
C105 C106 H106 . . . 119.5(14) ?
C2011 C201 C202 . . . 118.8(8) ?
C2011 C201 H201 . . . 2.4(5) ?
C2011 C201 C203 . . '3 565' 122.6(8) ?
C202 C201 H201 . . . 121.2(7) ?
C202 C201 C203 . . '3 565' 118.6(7) ?
H201 C201 C203 . . '3 565' 120.2(6) ?
C201 C2011 H2011a . . . 109.0(10) ?
C201 C2011 H2011b . . . 110.2(10) ?
C201 C2011 H2011c . . . 113.1(10) ?
H2011a C2011 H2011b . . . 106.4(11) ?
H2011a C2011 H2011c . . . 109.2(11) ?
H2011a C2011 H201 . . . 102(2) ?
H2011b C2011 H2011c . . . 108.7(11) ?
H2011b C2011 H201 . . . 114(2) ?
H2011c C2011 H201 . . . 115(2) ?
C201 C202 C203 . . . 120.4(6) ?
C201 C202 H202 . . . 121.2(7) ?
C203 C202 H202 . . . 118.4(6) ?
C202 C203 H203 . . . 119.6(7) ?
C202 C203 C201 . . '3 565' 121.0(6) ?
H203 C203 C201 . . '3 565' 119.4(7) ?

loop_
_geom_bond_atom_site_label_1
_geom_bond_atom_site_label_2
_geom_bond_site_symmetry_1
_geom_bond_site_symmetry_2
_geom_bond_distance
_geom_bond_publ_flag
Au1 I1 . . 2.586(11) ?
Au1 C11 . . 2.001(5) ?
Au1 P1 . . 2.2763(11) ?
Au2 I2 . . 2.659(4) ?
Au2 C21 . . 1.970(5) ?
Au2 P2 . . 2.2732(11) ?
I1 C11 . . .622(12) ?
I1 C12 . . .737(13) ?
I1 C13 . . 2.077(13) ?
I2 C21 . . .768(7) ?
I2 C22 . . .787(7) ?
I2 C23 . . 2.064(7) ?
C11 C12 . . 1.204(7) ?
C12 C13 . . 1.379(7) ?
C13 C14 . . 1.190(8) ?
C14 H14 . . .969 ?
P1 C111 . . 1.813(4) ?
P1 C121 . . 1.820(5) ?
P1 C131 . . 1.815(5) ?
C111 C112 . . 1.395(6) ?
C111 C116 . . 1.392(6) ?
C112 C113 . . 1.406(7) ?
C112 H112 . . .970 ?
C113 C114 . . 1.373(8) ?
C113 H113 . . .960 ?
C114 C115 . . 1.368(7) ?
C114 H114 . . .960 ?
C115 C116 . . 1.386(7) ?
C115 H115 . . .970 ?
C116 H116 . . .964 ?
C121 C122 . . 1.395(7) ?
C121 C126 . . 1.391(7) ?
C122 C123 . . 1.376(7) ?
C122 H122 . . .964 ?
C123 C124 . . 1.383(8) ?
C123 H123 . . .964 ?
C124 C125 . . 1.365(8) ?
C124 H124 . . .957 ?
C125 C126 . . 1.393(8) ?
C125 H125 . . .961 ?
C126 H126 . . .963 ?
C131 C132 . . 1.362(7) ?
C131 C136 . . 1.405(7) ?
C132 C133 . . 1.394(7) ?
C132 H132 . . .961 ?
C133 C134 . . 1.347(9) ?
C133 H133 . . .970 ?
C134 C135 . . 1.369(9) ?
C134 H134 . . .965 ?
C135 C136 . . 1.395(8) ?
C135 H135 . . .970 ?
C136 H136 . . .966 ?
C21 C22 . . 1.226(7) ?
C22 C23 . . 1.374(8) ?
C23 C24 . . 1.188(9) ?
C24 H24 . . .972 ?
P2 C211 . . 1.819(4) ?
P2 C221 . . 1.805(4) ?
P2 C231 . . 1.808(5) ?
C211 C212 . . 1.390(6) ?
C211 C216 . . 1.397(6) ?
C212 C213 . . 1.386(7) ?
C212 H212 . . .965 ?
C213 C214 . . 1.387(7) ?
C213 H213 . . .965 ?
C214 C215 . . 1.392(7) ?
C214 H214 . . .967 ?
C215 C216 . . 1.372(7) ?
C215 H215 . . .961 ?
C216 H216 . . .962 ?
C221 C222 . . 1.392(7) ?
C221 C226 . . 1.403(7) ?
C222 C223 . . 1.411(8) ?
C222 H222 . . .962 ?
C223 C224 . . 1.357(9) ?
C223 H223 . . .971 ?
C224 C225 . . 1.338(9) ?
C224 H224 . . .971 ?
C225 C226 . . 1.382(8) ?
C225 H225 . . .960 ?
C226 H226 . . .967 ?
C231 C232 . . 1.395(7) ?
C231 C236 . . 1.394(7) ?
C232 C233 . . 1.404(9) ?
C232 H232 . . .970 ?
C233 C234 . . 1.372(10) ?
C233 H233 . . .973 ?
C234 C235 . . 1.363(10) ?
C234 H234 . . .964 ?
C235 C236 . . 1.397(8) ?
C235 H235 . . .967 ?
C236 H236 . . .967 ?
C101 C1011 . . 1.25(2) ?
C101 C102 . . 1.383(15) ?
C101 C106 . . 1.600(17) ?
C1011 H1011a . . .978 ?
C1011 H1011b . . 1.020 ?
C1011 H1011c . . .941 ?
C102 C103 . . 1.239(18) ?
C102 H102 . . .974 ?
C103 C104 . . 1.59(2) ?
C103 H103 . . .961 ?
C104 C105 . . 1.43(2) ?
C104 H104 . . 1.008 ?
C105 C106 . . 1.243(18) ?
C105 H105 . . .982 ?
C106 H106 . . .962 ?
C201 C2011 . . 1.302(13) ?
C201 C202 . . 1.376(9) ?
C201 H201 . . .965 ?
C2011 H2011a . . .970 ?
C2011 H2011b . . .972 ?
C2011 H2011c . . .937 ?
C2011 H201 . . .340 ?
C202 C203 . . 1.374(11) ?
C202 H202 . . .960 ?
C203 H203 . . .968 ?

loop_
_geom_hbond_atom_site_label_D
_geom_hbond_atom_site_label_H
_geom_hbond_atom_site_label_A
_geom_hbond_site_symmetry_D
_geom_hbond_site_symmetry_H
_geom_hbond_site_symmetry_A
_geom_hbond_distance_DH
_geom_hbond_distance_HA
_geom_hbond_distance_DA
_geom_hbond_angle_DHA
_geom_hbond_publ_flag
? ? ? ? ? ? ? ? ? ? ?

loop_
_geom_torsion_atom_site_label_1
_geom_torsion_atom_site_label_2
_geom_torsion_atom_site_label_3
_geom_torsion_atom_site_label_4
_geom_torsion_site_symmetry_1
_geom_torsion_site_symmetry_2
_geom_torsion_site_symmetry_3
_geom_torsion_site_symmetry_4
_geom_torsion
_geom_torsion_publ_flag
? ? ? ? ? ? ? ? ? ?
